data_7713526
loop_
_publ_author_name
'Bagchi, Sukanya'
'Kamilya, Sujit'
'Mehta, Sakshi'
'Mandal, Subhankar'
'Bandyopadhyay, Arka'
'Narayan, Awadhesh'
'Ghosh, Subrata'
'Mondal, Abhishake'

_publ_section_title
;
 Spin-State Switching: Chemical Modulation and the Impact of
 Intermolecular Interactions in Manganese(III) Complexes
;
_journal_name_full 'Dalton Transactions'
_journal_paper_doi 10.1039/D3DT01707A
_journal_year 2023
_chemical_formula_sum 'C22 H26 Cl2 Mn N4 O6 Re'
_chemical_formula_weight 754.51
_space_group_crystal_system monoclinic
_space_group_IT_number 14
_space_group_name_Hall '-P 2yn'
_space_group_name_H-M_alt 'P 1 21/n 1'
_atom_sites_solution_hydrogens mixed
_audit_creation_method SHELXL-2018/3
_audit_update_record
;
2023-01-26 deposited with the CCDC.	2023-07-18 downloaded from the CCDC.
;
_cell_angle_alpha 90
_cell_angle_beta 111.2840(10)
_cell_angle_gamma 90
_cell_formula_units_Z 4
_cell_length_a 17.0410(6)
_cell_length_b 9.3416(3)
_cell_length_c 17.2843(5)
_cell_measurement_reflns_used 7456
_cell_measurement_temperature 90(2)
_cell_measurement_theta_max 27.62
_cell_measurement_theta_min 2.32
_cell_volume 2563.82(14)
_computing_cell_refinement 'Bruker SAINT'
_computing_data_collection 'Bruker APEX2'
_computing_data_reduction 'Bruker SAINT'
_computing_molecular_graphics 'Olex2 1.3 (Dolomanov et al., 2009)'
_computing_publication_material 'Olex2 1.3 (Dolomanov et al., 2009)'
_computing_structure_refinement 'SHELXL-2018/3 (Sheldrick, 2018)'
_computing_structure_solution 'SHELXT 2018/2 (Sheldrick, 2018)'
_diffrn_ambient_temperature 90(2)
_diffrn_measured_fraction_theta_full 0.996
_diffrn_measured_fraction_theta_max 0.997
_diffrn_measurement_device_type 'Bruker APEX-II CCD'
_diffrn_measurement_method '\f and \w scans'
_diffrn_radiation_type MoK\a
_diffrn_radiation_wavelength 0.71073
_diffrn_reflns_av_R_equivalents 0.0373
_diffrn_reflns_av_unetI/netI 0.0186
_diffrn_reflns_Laue_measured_fraction_full 0.996
_diffrn_reflns_Laue_measured_fraction_max 0.997
_diffrn_reflns_limit_h_max 24
_diffrn_reflns_limit_h_min -24
_diffrn_reflns_limit_k_max 13
_diffrn_reflns_limit_k_min -13
_diffrn_reflns_limit_l_max 24
_diffrn_reflns_limit_l_min -24
_diffrn_reflns_number 82386
_diffrn_reflns_point_group_measured_fraction_full 0.996
_diffrn_reflns_point_group_measured_fraction_max 0.997
_diffrn_reflns_theta_full 25.242
_diffrn_reflns_theta_max 30.619
_diffrn_reflns_theta_min 1.437
_diffrn_source 'sealed tube'
_exptl_absorpt_coefficient_mu 5.464
_exptl_absorpt_correction_T_max 0.732
_exptl_absorpt_correction_T_min 0.641
_exptl_absorpt_correction_type multi-scan
_exptl_crystal_colour 'dark green'
_exptl_crystal_density_diffrn 1.955
_exptl_crystal_description cuboid
_exptl_crystal_F_000 1472
_exptl_crystal_size_max 0.38
_exptl_crystal_size_mid 0.31
_exptl_crystal_size_min 0.23
_refine_diff_density_max 4.598
_refine_diff_density_min -2.154
_refine_diff_density_rms 0.137
_refine_ls_extinction_method none
_refine_ls_goodness_of_fit_ref 1.073
_refine_ls_hydrogen_treatment mixed
_refine_ls_matrix_type full
_refine_ls_number_parameters 329
_refine_ls_number_reflns 7891
_refine_ls_number_restraints 0
_refine_ls_restrained_S_all 1.073
_refine_ls_R_factor_all 0.0434
_refine_ls_R_factor_gt 0.0316
_refine_ls_shift/su_max 0.001
_refine_ls_shift/su_mean 0.000
_refine_ls_structure_factor_coef Fsqd
_refine_ls_weighting_details 'w=1/[\s^2^(Fo^2^)+(0.0223P)^2^+11.6983P] where P=(Fo^2^+2Fc^2^)/3'
_refine_ls_weighting_scheme calc
_refine_ls_wR_factor_gt 0.0676
_refine_ls_wR_factor_ref 0.0738
_reflns_Friedel_coverage 0.000
_reflns_number_gt 6639
_reflns_number_total 7891
_reflns_threshold_expression 'I > 2\s(I)'
_cod_data_source_file d3dt01707a2.cif
_cod_data_source_block 5Cl_90K
_cod_original_sg_symbol_H-M 'P 21/n'
_cod_database_code 7713526
_shelx_shelxl_version_number 2018/3
_shelx_space_group_comment
;
The symmetry employed for this shelxl refinement is uniquely defined
by the following loop, which should always be used as a source of
symmetry information in preference to the above space-group names.
They are only intended as comments.
;

loop_
_space_group_symop_operation_xyz
'x, y, z'
'-x+1/2, y+1/2, -z+1/2'
'-x, -y, -z'
'x-1/2, -y-1/2, z-1/2'

loop_
_atom_site_label
_atom_site_type_symbol
_atom_site_fract_x
_atom_site_fract_y
_atom_site_fract_z
_atom_site_U_iso_or_equiv
_atom_site_adp_type
_atom_site_occupancy
_atom_site_site_symmetry_order
_atom_site_calc_flag
_atom_site_refinement_flags_posn
_atom_site_refinement_flags_adp
_atom_site_refinement_flags_occupancy
_atom_site_disorder_assembly
_atom_site_disorder_group
Re1 Re 0.14389(2) 0.27359(2) 0.53255(2) 0.02356(4) Uani 1 1 d . . . . .
Mn1 Mn 0.27332(3) 0.75812(5) 0.55640(3) 0.01708(9) Uani 1 1 d . . . . .
Cl2 Cl 0.59127(5) 1.30784(10) 0.67899(6) 0.03038(19) Uani 1 1 d . . . . .
Cl1 Cl 0.40118(6) 0.21255(9) 0.33175(6) 0.02670(17) Uani 1 1 d . . . . .
O2 O 0.31454(15) 0.9055(3) 0.63437(14) 0.0205(5) Uani 1 1 d . . . . .
O1 O 0.22841(15) 0.6082(3) 0.48043(15) 0.0214(5) Uani 1 1 d . . . . .
O5 O 0.10317(19) 0.1179(3) 0.55746(17) 0.0292(6) Uani 1 1 d . . . . .
N3 N 0.37801(17) 0.6435(3) 0.60803(16) 0.0180(5) Uani 1 1 d . . . . .
N2 N 0.22775(19) 0.6723(3) 0.64091(18) 0.0207(5) Uani 1 1 d . . . . .
N1 N 0.15665(19) 0.8502(3) 0.50578(19) 0.0233(6) Uani 1 1 d . . . . .
H1 H 0.162926 0.949339 0.525599 0.028 Uiso 1 1 calc R U . . .
N4 N 0.30618(19) 0.8708(3) 0.47490(17) 0.0209(6) Uani 1 1 d . . . . .
C5 C 0.4208(2) 0.6474(4) 0.69908(19) 0.0215(6) Uani 1 1 d . . . . .
H5A H 0.432181 0.745771 0.717711 0.026 Uiso 1 1 calc R U . . .
H5B H 0.474002 0.596802 0.714959 0.026 Uiso 1 1 calc R U . . .
C4 C 0.3645(2) 0.5770(4) 0.7397(2) 0.0247(7) Uani 1 1 d . . . . .
H4A H 0.348958 0.482295 0.716113 0.030 Uiso 1 1 calc R U . . .
H4B H 0.396584 0.565460 0.798521 0.030 Uiso 1 1 calc R U . . .
C3 C 0.2848(2) 0.6602(4) 0.7293(2) 0.0249(7) Uani 1 1 d . . . . .
H3A H 0.255090 0.613023 0.760481 0.030 Uiso 1 1 calc R U . . .
H3B H 0.299994 0.755486 0.752114 0.030 Uiso 1 1 calc R U . . .
C2 C 0.1515(2) 0.7565(4) 0.6337(2) 0.0265(7) Uani 1 1 d . . . . .
H2A H 0.167614 0.848377 0.660995 0.032 Uiso 1 1 calc R U . . .
H2B H 0.118264 0.705612 0.660020 0.032 Uiso 1 1 calc R U . . .
C1 C 0.1009(2) 0.7780(4) 0.5432(3) 0.0274(7) Uani 1 1 d . . . . .
H1A H 0.081924 0.686550 0.516390 0.033 Uiso 1 1 calc R U . . .
H1B H 0.051983 0.836874 0.536369 0.033 Uiso 1 1 calc R U . . .
C13 C 0.1149(2) 0.8571(5) 0.4137(2) 0.0311(8) Uani 1 1 d . . . . .
H13A H 0.061104 0.905226 0.399836 0.037 Uiso 1 1 calc R U . . .
H13B H 0.104069 0.760475 0.391805 0.037 Uiso 1 1 calc R U . . .
C14 C 0.1674(3) 0.9351(5) 0.3728(2) 0.0321(9) Uani 1 1 d . . . . .
H14A H 0.177677 1.031805 0.394595 0.039 Uiso 1 1 calc R U . . .
H14B H 0.135458 0.941564 0.313692 0.039 Uiso 1 1 calc R U . . .
C15 C 0.2521(2) 0.8630(4) 0.3861(2) 0.0262(7) Uani 1 1 d . . . . .
H15A H 0.243130 0.763762 0.368666 0.031 Uiso 1 1 calc R U . . .
H15B H 0.279564 0.910923 0.352987 0.031 Uiso 1 1 calc R U . . .
C16 C 0.3605(2) 0.9734(4) 0.4944(2) 0.0221(7) Uani 1 1 d . . . . .
H9 H 0.370135 1.020033 0.451136 0.026 Uiso 1 1 calc R U . . .
C17 C 0.4074(2) 1.0217(4) 0.5775(2) 0.0201(6) Uani 1 1 d . . . . .
C18 C 0.4735(2) 1.1194(4) 0.5901(2) 0.0228(7) Uani 1 1 d . . . . .
H18 H 0.490107 1.144204 0.546170 0.027 Uiso 1 1 calc R U . . .
C19 C 0.5135(2) 1.1780(4) 0.6669(2) 0.0244(7) Uani 1 1 d . . . . .
C20 C 0.4921(2) 1.1393(4) 0.7348(2) 0.0252(7) Uani 1 1 d . . . . .
H20 H 0.521338 1.177237 0.787112 0.030 Uiso 1 1 calc R U . . .
C21 C 0.4268(2) 1.0440(4) 0.7231(2) 0.0235(7) Uani 1 1 d . . . . .
H21 H 0.412779 1.017056 0.768235 0.028 Uiso 1 1 calc R U . . .
C22 C 0.3810(2) 0.9865(3) 0.6440(2) 0.0195(6) Uani 1 1 d . . . . .
C6 C 0.4024(2) 0.5429(4) 0.5706(2) 0.0185(6) Uani 1 1 d . . . . .
H6 H 0.453295 0.497982 0.599907 0.022 Uiso 1 1 calc R U . . .
C7 C 0.3568(2) 0.4945(4) 0.48672(19) 0.0178(6) Uani 1 1 d . . . . .
C8 C 0.3970(2) 0.3982(4) 0.4503(2) 0.0194(6) Uani 1 1 d . . . . .
H8 H 0.453825 0.377092 0.476910 0.023 Uiso 1 1 calc R U . . .
C9 C 0.3519(2) 0.3358(4) 0.3756(2) 0.0213(6) Uani 1 1 d . . . . .
C10 C 0.2669(2) 0.3656(4) 0.3352(2) 0.0237(7) Uani 1 1 d . . . . .
H10 H 0.237169 0.322470 0.284494 0.028 Uiso 1 1 calc R U . . .
C11 C 0.2263(2) 0.4588(4) 0.3701(2) 0.0228(7) Uani 1 1 d . . . . .
H11 H 0.169438 0.478156 0.342504 0.027 Uiso 1 1 calc R U . . .
C12 C 0.2699(2) 0.5250(4) 0.4470(2) 0.0194(6) Uani 1 1 d . . . . .
O3 O 0.1569(3) 0.3971(4) 0.6099(2) 0.0627(13) Uani 1 1 d . . . . .
O6 O 0.0762(2) 0.3398(4) 0.44044(18) 0.0388(7) Uani 1 1 d . . . . .
O4 O 0.2362(2) 0.2324(5) 0.5220(3) 0.0699(14) Uani 1 1 d . . . . .
H2 H 0.211(3) 0.583(5) 0.622(3) 0.025(11) Uiso 1 1 d . . . . .

loop_
_atom_site_aniso_label
_atom_site_aniso_U_11
_atom_site_aniso_U_22
_atom_site_aniso_U_33
_atom_site_aniso_U_23
_atom_site_aniso_U_13
_atom_site_aniso_U_12
Re1 0.02875(7) 0.01869(7) 0.01931(6) 0.00287(5) 0.00402(5) -0.00195(5)
Mn1 0.0187(2) 0.0179(2) 0.0141(2) -0.00192(16) 0.00529(17) 0.00031(17)
Cl2 0.0204(4) 0.0247(4) 0.0422(5) 0.0074(4) 0.0068(4) -0.0013(3)
Cl1 0.0373(5) 0.0211(4) 0.0283(4) -0.0030(3) 0.0197(4) 0.0010(3)
O2 0.0254(12) 0.0198(11) 0.0180(11) -0.0040(9) 0.0100(9) -0.0038(9)
O1 0.0203(11) 0.0234(12) 0.0183(11) -0.0049(9) 0.0045(9) 0.0019(9)
O5 0.0418(16) 0.0214(13) 0.0261(13) -0.0022(10) 0.0145(12) -0.0045(11)
N3 0.0196(13) 0.0203(13) 0.0128(11) 0.0004(10) 0.0041(10) -0.0009(10)
N2 0.0234(14) 0.0182(13) 0.0216(13) -0.0029(11) 0.0095(11) -0.0040(11)
N1 0.0245(14) 0.0211(14) 0.0232(14) -0.0027(11) 0.0073(11) 0.0033(11)
N4 0.0251(14) 0.0226(14) 0.0151(12) 0.0014(10) 0.0073(11) 0.0041(11)
C5 0.0231(15) 0.0246(16) 0.0132(13) 0.0009(12) 0.0025(12) -0.0021(13)
C4 0.0291(17) 0.0277(18) 0.0157(14) 0.0020(12) 0.0060(13) -0.0053(14)
C3 0.0328(18) 0.0266(18) 0.0174(15) -0.0046(13) 0.0116(14) -0.0079(14)
C2 0.0292(17) 0.0226(17) 0.0336(18) -0.0031(14) 0.0186(15) -0.0039(13)
C1 0.0212(15) 0.0224(16) 0.038(2) -0.0044(15) 0.0107(14) -0.0004(13)
C13 0.0273(18) 0.036(2) 0.0242(17) -0.0032(15) 0.0025(14) 0.0097(15)
C14 0.035(2) 0.036(2) 0.0178(16) 0.0019(14) -0.0001(14) 0.0106(16)
C15 0.0341(19) 0.0270(17) 0.0151(14) 0.0032(13) 0.0059(13) 0.0038(15)
C16 0.0271(17) 0.0236(17) 0.0176(14) 0.0051(12) 0.0106(13) 0.0049(13)
C17 0.0221(15) 0.0186(15) 0.0195(15) 0.0023(11) 0.0074(12) 0.0017(12)
C18 0.0227(16) 0.0207(16) 0.0256(16) 0.0064(13) 0.0095(13) 0.0025(12)
C19 0.0212(15) 0.0172(15) 0.0324(18) 0.0036(13) 0.0068(14) 0.0015(12)
C20 0.0267(17) 0.0221(16) 0.0246(16) -0.0025(13) 0.0066(14) 0.0004(13)
C21 0.0276(17) 0.0228(16) 0.0209(15) -0.0037(12) 0.0099(13) -0.0017(13)
C22 0.0230(15) 0.0155(14) 0.0206(15) -0.0012(11) 0.0086(12) -0.0006(11)
C6 0.0176(14) 0.0186(14) 0.0192(14) 0.0010(11) 0.0064(12) 0.0004(11)
C7 0.0200(15) 0.0172(14) 0.0153(13) 0.0007(11) 0.0055(12) -0.0014(11)
C8 0.0237(15) 0.0170(14) 0.0190(14) 0.0016(11) 0.0095(12) 0.0007(12)
C9 0.0304(17) 0.0168(15) 0.0211(15) 0.0002(12) 0.0148(13) -0.0004(13)
C10 0.0305(17) 0.0226(16) 0.0173(14) -0.0046(12) 0.0077(13) -0.0046(13)
C11 0.0226(16) 0.0278(17) 0.0163(14) -0.0038(12) 0.0051(12) -0.0015(13)
C12 0.0227(15) 0.0186(15) 0.0170(14) -0.0019(11) 0.0075(12) -0.0004(12)
O3 0.127(4) 0.0282(17) 0.0292(16) -0.0035(13) 0.024(2) -0.028(2)
O6 0.0373(16) 0.0456(18) 0.0270(14) 0.0105(13) 0.0038(12) -0.0052(14)
O4 0.040(2) 0.068(3) 0.110(4) 0.050(3) 0.036(2) 0.0171(19)

loop_
_atom_type_symbol
_atom_type_description
_atom_type_scat_dispersion_real
_atom_type_scat_dispersion_imag
_atom_type_scat_source
C C 0.0033 0.0016 'International Tables Vol C Tables 4.2.6.8 and 6.1.1.4'
H H 0.0000 0.0000 'International Tables Vol C Tables 4.2.6.8 and 6.1.1.4'
N N 0.0061 0.0033 'International Tables Vol C Tables 4.2.6.8 and 6.1.1.4'
O O 0.0106 0.0060 'International Tables Vol C Tables 4.2.6.8 and 6.1.1.4'
Cl Cl 0.1484 0.1585 'International Tables Vol C Tables 4.2.6.8 and 6.1.1.4'
Mn Mn 0.3368 0.7283 'International Tables Vol C Tables 4.2.6.8 and 6.1.1.4'
Re Re -1.0185 7.2310 'International Tables Vol C Tables 4.2.6.8 and 6.1.1.4'

loop_
_geom_angle_atom_site_label_1
_geom_angle_atom_site_label_2
_geom_angle_atom_site_label_3
_geom_angle
_geom_angle_site_symmetry_1
_geom_angle_site_symmetry_3
_geom_angle_publ_flag
O4 Re1 O6 108.8(2) . . ?
O4 Re1 O3 112.0(3) . . ?
O6 Re1 O3 109.57(19) . . ?
O4 Re1 O5 107.92(17) . . ?
O6 Re1 O5 109.86(14) . . ?
O3 Re1 O5 108.68(15) . . ?
O2 Mn1 O1 177.41(11) . . ?
O2 Mn1 N3 91.81(11) . . ?
O1 Mn1 N3 89.09(11) . . ?
O2 Mn1 N4 89.55(11) . . ?
O1 Mn1 N4 92.70(12) . . ?
N3 Mn1 N4 99.47(12) . . ?
O2 Mn1 N1 92.92(12) . . ?
O1 Mn1 N1 85.90(11) . . ?
N3 Mn1 N1 171.69(12) . . ?
N4 Mn1 N1 87.40(12) . . ?
O2 Mn1 N2 85.13(11) . . ?
O1 Mn1 N2 92.46(12) . . ?
N3 Mn1 N2 88.85(12) . . ?
N4 Mn1 N2 170.27(12) . . ?
N1 Mn1 N2 84.75(12) . . ?
C22 O2 Mn1 126.2(2) . . ?
C12 O1 Mn1 126.7(2) . . ?
C6 N3 C5 115.3(3) . . ?
C6 N3 Mn1 124.4(2) . . ?
C5 N3 Mn1 118.7(2) . . ?
C2 N2 C3 110.7(3) . . ?
C2 N2 Mn1 106.2(2) . . ?
C3 N2 Mn1 119.0(2) . . ?
C2 N2 H2 108(3) . . ?
C3 N2 H2 107(3) . . ?
Mn1 N2 H2 105(3) . . ?
C13 N1 C1 110.5(3) . . ?
C13 N1 Mn1 119.2(2) . . ?
C1 N1 Mn1 107.3(2) . . ?
C13 N1 H1 106.4 . . ?
C1 N1 H1 106.4 . . ?
Mn1 N1 H1 106.4 . . ?
C16 N4 C15 115.2(3) . . ?
C16 N4 Mn1 124.5(2) . . ?
C15 N4 Mn1 118.6(2) . . ?
N3 C5 C4 109.3(3) . . ?
N3 C5 H5A 109.8 . . ?
C4 C5 H5A 109.8 . . ?
N3 C5 H5B 109.8 . . ?
C4 C5 H5B 109.8 . . ?
H5A C5 H5B 108.3 . . ?
C3 C4 C5 114.1(3) . . ?
C3 C4 H4A 108.7 . . ?
C5 C4 H4A 108.7 . . ?
C3 C4 H4B 108.7 . . ?
C5 C4 H4B 108.7 . . ?
H4A C4 H4B 107.6 . . ?
N2 C3 C4 112.6(3) . . ?
N2 C3 H3A 109.1 . . ?
C4 C3 H3A 109.1 . . ?
N2 C3 H3B 109.1 . . ?
C4 C3 H3B 109.1 . . ?
H3A C3 H3B 107.8 . . ?
N2 C2 C1 108.2(3) . . ?
N2 C2 H2A 110.1 . . ?
C1 C2 H2A 110.1 . . ?
N2 C2 H2B 110.1 . . ?
C1 C2 H2B 110.1 . . ?
H2A C2 H2B 108.4 . . ?
N1 C1 C2 107.3(3) . . ?
N1 C1 H1A 110.2 . . ?
C2 C1 H1A 110.2 . . ?
N1 C1 H1B 110.2 . . ?
C2 C1 H1B 110.2 . . ?
H1A C1 H1B 108.5 . . ?
N1 C13 C14 112.7(3) . . ?
N1 C13 H13A 109.1 . . ?
C14 C13 H13A 109.1 . . ?
N1 C13 H13B 109.1 . . ?
C14 C13 H13B 109.1 . . ?
H13A C13 H13B 107.8 . . ?
C13 C14 C15 113.8(3) . . ?
C13 C14 H14A 108.8 . . ?
C15 C14 H14A 108.8 . . ?
C13 C14 H14B 108.8 . . ?
C15 C14 H14B 108.8 . . ?
H14A C14 H14B 107.7 . . ?
N4 C15 C14 109.4(3) . . ?
N4 C15 H15A 109.8 . . ?
C14 C15 H15A 109.8 . . ?
N4 C15 H15B 109.8 . . ?
C14 C15 H15B 109.8 . . ?
H15A C15 H15B 108.2 . . ?
N4 C16 C17 125.4(3) . . ?
N4 C16 H9 117.3 . . ?
C17 C16 H9 117.3 . . ?
C18 C17 C22 119.9(3) . . ?
C18 C17 C16 118.8(3) . . ?
C22 C17 C16 120.8(3) . . ?
C19 C18 C17 119.9(3) . . ?
C19 C18 H18 120.0 . . ?
C17 C18 H18 120.0 . . ?
C18 C19 C20 121.5(3) . . ?
C18 C19 Cl2 118.8(3) . . ?
C20 C19 Cl2 119.7(3) . . ?
C21 C20 C19 119.0(3) . . ?
C21 C20 H20 120.5 . . ?
C19 C20 H20 120.5 . . ?
C20 C21 C22 121.3(3) . . ?
C20 C21 H21 119.3 . . ?
C22 C21 H21 119.3 . . ?
O2 C22 C21 119.2(3) . . ?
O2 C22 C17 122.8(3) . . ?
C21 C22 C17 118.1(3) . . ?
N3 C6 C7 125.1(3) . . ?
N3 C6 H6 117.4 . . ?
C7 C6 H6 117.4 . . ?
C8 C7 C12 120.3(3) . . ?
C8 C7 C6 118.4(3) . . ?
C12 C7 C6 120.6(3) . . ?
C9 C8 C7 119.7(3) . . ?
C9 C8 H8 120.1 . . ?
C7 C8 H8 120.1 . . ?
C8 C9 C10 120.9(3) . . ?
C8 C9 Cl1 119.7(3) . . ?
C10 C9 Cl1 119.4(3) . . ?
C11 C10 C9 120.2(3) . . ?
C11 C10 H10 119.9 . . ?
C9 C10 H10 119.9 . . ?
C10 C11 C12 120.9(3) . . ?
C10 C11 H11 119.5 . . ?
C12 C11 H11 119.5 . . ?
O1 C12 C11 119.3(3) . . ?
O1 C12 C7 122.7(3) . . ?
C11 C12 C7 118.0(3) . . ?

loop_
_geom_bond_atom_site_label_1
_geom_bond_atom_site_label_2
_geom_bond_distance
_geom_bond_site_symmetry_2
_geom_bond_publ_flag
Re1 O4 1.693(4) . ?
Re1 O6 1.707(3) . ?
Re1 O3 1.719(3) . ?
Re1 O5 1.732(3) . ?
Mn1 O2 1.876(2) . ?
Mn1 O1 1.882(2) . ?
Mn1 N3 1.992(3) . ?
Mn1 N4 1.994(3) . ?
Mn1 N1 2.048(3) . ?
Mn1 N2 2.050(3) . ?
Cl2 C19 1.753(4) . ?
Cl1 C9 1.751(3) . ?
O2 C22 1.321(4) . ?
O1 C12 1.317(4) . ?
N3 C6 1.293(4) . ?
N3 C5 1.475(4) . ?
N2 C2 1.485(5) . ?
N2 C3 1.487(4) . ?
N2 H2 0.90(5) . ?
N1 C13 1.490(5) . ?
N1 C1 1.490(5) . ?
N1 H1 0.9800 . ?
N4 C16 1.289(5) . ?
N4 C15 1.477(4) . ?
C5 C4 1.527(5) . ?
C5 H5A 0.9700 . ?
C5 H5B 0.9700 . ?
C4 C3 1.518(5) . ?
C4 H4A 0.9700 . ?
C4 H4B 0.9700 . ?
C3 H3A 0.9700 . ?
C3 H3B 0.9700 . ?
C2 C1 1.500(6) . ?
C2 H2A 0.9700 . ?
C2 H2B 0.9700 . ?
C1 H1A 0.9700 . ?
C1 H1B 0.9700 . ?
C13 C14 1.513(6) . ?
C13 H13A 0.9700 . ?
C13 H13B 0.9700 . ?
C14 C15 1.534(6) . ?
C14 H14A 0.9700 . ?
C14 H14B 0.9700 . ?
C15 H15A 0.9700 . ?
C15 H15B 0.9700 . ?
C16 C17 1.441(5) . ?
C16 H9 0.9300 . ?
C17 C18 1.404(5) . ?
C17 C22 1.417(5) . ?
C18 C19 1.367(5) . ?
C18 H18 0.9300 . ?
C19 C20 1.397(5) . ?
C20 C21 1.381(5) . ?
C20 H20 0.9300 . ?
C21 C22 1.411(5) . ?
C21 H21 0.9300 . ?
C6 C7 1.446(4) . ?
C6 H6 0.9300 . ?
C7 C8 1.410(5) . ?
C7 C12 1.417(5) . ?
C8 C9 1.370(5) . ?
C8 H8 0.9300 . ?
C9 C10 1.390(5) . ?
C10 C11 1.379(5) . ?
C10 H10 0.9300 . ?
C11 C12 1.409(5) . ?
C11 H11 0.9300 . ?

loop_
_geom_hbond_atom_site_label_D
_geom_hbond_atom_site_label_H
_geom_hbond_atom_site_label_A
_geom_hbond_distance_DH
_geom_hbond_distance_HA
_geom_hbond_distance_DA
_geom_hbond_angle_DHA
_geom_hbond_site_symmetry_A
_geom_hbond_publ_flag
C3 H3B O3 0.97 2.59 3.407(5) 142.1 2_556 yes
C20 H20 O6 0.93 2.47 3.321(5) 151.4 4_676 yes

loop_
_geom_torsion_atom_site_label_1
_geom_torsion_atom_site_label_2
_geom_torsion_atom_site_label_3
_geom_torsion_atom_site_label_4
_geom_torsion
_geom_torsion_site_symmetry_1
_geom_torsion_site_symmetry_2
_geom_torsion_site_symmetry_3
_geom_torsion_site_symmetry_4
_geom_torsion_publ_flag
N3 Mn1 O2 C22 63.9(3) . . . . ?
N4 Mn1 O2 C22 -35.6(3) . . . . ?
N1 Mn1 O2 C22 -122.9(3) . . . . ?
N2 Mn1 O2 C22 152.6(3) . . . . ?
N3 Mn1 O1 C12 -36.1(3) . . . . ?
N4 Mn1 O1 C12 63.3(3) . . . . ?
N1 Mn1 O1 C12 150.5(3) . . . . ?
N2 Mn1 O1 C12 -124.9(3) . . . . ?
C6 N3 C5 C4 -99.8(4) . . . . ?
Mn1 N3 C5 C4 66.4(3) . . . . ?
N3 C5 C4 C3 -67.9(4) . . . . ?
C2 N2 C3 C4 -179.0(3) . . . . ?
Mn1 N2 C3 C4 -55.6(4) . . . . ?
C5 C4 C3 N2 63.5(4) . . . . ?
C3 N2 C2 C1 174.2(3) . . . . ?
Mn1 N2 C2 C1 43.7(3) . . . . ?
C13 N1 C1 C2 172.1(3) . . . . ?
Mn1 N1 C1 C2 40.7(3) . . . . ?
N2 C2 C1 N1 -57.1(4) . . . . ?
C1 N1 C13 C14 177.6(3) . . . . ?
Mn1 N1 C13 C14 -57.5(4) . . . . ?
N1 C13 C14 C15 62.3(4) . . . . ?
C16 N4 C15 C14 -98.0(4) . . . . ?
Mn1 N4 C15 C14 67.8(4) . . . . ?
C13 C14 C15 N4 -66.5(4) . . . . ?
C15 N4 C16 C17 166.2(3) . . . . ?
Mn1 N4 C16 C17 1.3(5) . . . . ?
N4 C16 C17 C18 170.3(3) . . . . ?
N4 C16 C17 C22 -17.8(5) . . . . ?
C22 C17 C18 C19 1.4(5) . . . . ?
C16 C17 C18 C19 173.4(3) . . . . ?
C17 C18 C19 C20 2.2(5) . . . . ?
C17 C18 C19 Cl2 -176.1(3) . . . . ?
C18 C19 C20 C21 -2.6(5) . . . . ?
Cl2 C19 C20 C21 175.7(3) . . . . ?
C19 C20 C21 C22 -0.8(5) . . . . ?
Mn1 O2 C22 C21 -151.4(3) . . . . ?
Mn1 O2 C22 C17 30.3(5) . . . . ?
C20 C21 C22 O2 -174.2(3) . . . . ?
C20 C21 C22 C17 4.3(5) . . . . ?
C18 C17 C22 O2 173.8(3) . . . . ?
C16 C17 C22 O2 2.0(5) . . . . ?
C18 C17 C22 C21 -4.6(5) . . . . ?
C16 C17 C22 C21 -176.4(3) . . . . ?
C5 N3 C6 C7 163.4(3) . . . . ?
Mn1 N3 C6 C7 -2.0(5) . . . . ?
N3 C6 C7 C8 171.1(3) . . . . ?
N3 C6 C7 C12 -18.7(5) . . . . ?
C12 C7 C8 C9 1.1(5) . . . . ?
C6 C7 C8 C9 171.4(3) . . . . ?
C7 C8 C9 C10 -0.4(5) . . . . ?
C7 C8 C9 Cl1 -178.3(2) . . . . ?
C8 C9 C10 C11 -0.1(5) . . . . ?
Cl1 C9 C10 C11 177.9(3) . . . . ?
C9 C10 C11 C12 -0.2(5) . . . . ?
Mn1 O1 C12 C11 -155.1(3) . . . . ?
Mn1 O1 C12 C7 27.2(5) . . . . ?
C10 C11 C12 O1 -176.8(3) . . . . ?
C10 C11 C12 C7 0.9(5) . . . . ?
C8 C7 C12 O1 176.3(3) . . . . ?
C6 C7 C12 O1 6.3(5) . . . . ?
C8 C7 C12 C11 -1.3(5) . . . . ?
C6 C7 C12 C11 -171.4(3) . . . . ?
